data_4502681
loop_
_publ_author_name
'Aitipamula, Srinivasulu'
'Chow, Pui Shan'
'Tan, Reginald B. H.'

_publ_section_title
;
 Polymorphs and Solvates of a Cocrystal Involving an Analgesic Drug,
 Ethenzamide, and 3,5-Dinitrobenzoic Acid
;
_journal_issue 5
_journal_name_full 'Crystal Growth &amp; Design'
_journal_page_first 2229
_journal_paper_doi 10.1021/cg9015178
_journal_volume 10
_journal_year 2010
_chemical_formula_moiety 'C9 H11 N O2, C7 H4 N2 O6'
_chemical_formula_sum 'C16 H15 N3 O8'
_chemical_formula_weight 377.31
_chemical_name_common
;
Toluene solvate of 1:1 cocrystal of ethenzamide and 3,5-dinitrobenzoic acid
;
_chemical_name_systematic
;
Toluene solvate of 1:1 cocrystal of ethenzamide and 3,5-dinitrobenzoic acid
;
_space_group_IT_number 2
_symmetry_cell_setting triclinic
_symmetry_space_group_name_Hall '-P 1'
_symmetry_space_group_name_H-M 'P -1'
_atom_sites_solution_hydrogens geom
_atom_sites_solution_primary direct
_atom_sites_solution_secondary difmap
_audit_creation_method SHELXL-97
_cell_angle_alpha 105.44(3)
_cell_angle_beta 92.71(3)
_cell_angle_gamma 103.57(3)
_cell_formula_units_Z 2
_cell_length_a 7.5321(15)
_cell_length_b 8.5532(17)
_cell_length_c 16.039(3)
_cell_measurement_reflns_used 3334
_cell_measurement_temperature 110(2)
_cell_measurement_theta_max 31.0146
_cell_measurement_theta_min 2.5562
_cell_volume 961.5(4)
_computing_cell_refinement 'CrystalClear (Rigaku Inc., 2008)'
_computing_data_collection 'CrystalClear (Rigaku Inc., 2008)'
_computing_data_reduction 'CrystalClear (Rigaku Inc., 2008)'
_computing_structure_refinement 'SHELXL-97 (Sheldrick, 1997)'
_computing_structure_solution 'SHELXS-97 (Sheldrick, 1990)'
_diffrn_ambient_temperature 110(2)
_diffrn_measured_fraction_theta_full 0.971
_diffrn_measured_fraction_theta_max 0.971
_diffrn_measurement_device_type 'Rigaku Saturn 70 CCD area detector'
_diffrn_measurement_method '\w scans'
_diffrn_radiation_monochromator graphite
_diffrn_radiation_source 'fine-focus sealed tube'
_diffrn_radiation_type MoK\a
_diffrn_radiation_wavelength 0.71073
_diffrn_reflns_av_R_equivalents 0.0289
_diffrn_reflns_av_sigmaI/netI 0.0258
_diffrn_reflns_limit_h_max 10
_diffrn_reflns_limit_h_min -10
_diffrn_reflns_limit_k_max 10
_diffrn_reflns_limit_k_min -11
_diffrn_reflns_limit_l_max 21
_diffrn_reflns_limit_l_min -21
_diffrn_reflns_number 12743
_diffrn_reflns_theta_full 28.28
_diffrn_reflns_theta_max 28.28
_diffrn_reflns_theta_min 1.33
_exptl_absorpt_coefficient_mu 0.107
_exptl_absorpt_correction_T_max 0.9657
_exptl_absorpt_correction_T_min 0.9590
_exptl_absorpt_correction_type multi-scan
_exptl_absorpt_process_details 'R. H. Blessing, Acta Cryst. 1995 A51, 33-38'
_exptl_crystal_colour colorless
_exptl_crystal_density_diffrn 1.303
_exptl_crystal_density_method 'not measured'
_exptl_crystal_description block
_exptl_crystal_F_000 392
_exptl_crystal_size_max 0.40
_exptl_crystal_size_mid 0.33
_exptl_crystal_size_min 0.33
_refine_diff_density_max 0.540
_refine_diff_density_min -0.295
_refine_diff_density_rms 0.088
_refine_ls_extinction_method none
_refine_ls_goodness_of_fit_ref 1.092
_refine_ls_hydrogen_treatment mixed
_refine_ls_matrix_type full
_refine_ls_number_parameters 256
_refine_ls_number_reflns 4624
_refine_ls_number_restraints 0
_refine_ls_restrained_S_all 1.092
_refine_ls_R_factor_all 0.0663
_refine_ls_R_factor_gt 0.0626
_refine_ls_shift/su_max 0.000
_refine_ls_shift/su_mean 0.000
_refine_ls_structure_factor_coef Fsqd
_refine_ls_weighting_details 'calc w=1/[\s^2^(Fo^2^)+(0.1084P)^2^+0.8137P] where P=(Fo^2^+2Fc^2^)/3'
_refine_ls_weighting_scheme calc
_refine_ls_wR_factor_gt 0.1998
_refine_ls_wR_factor_ref 0.2028
_reflns_number_gt 4245
_reflns_number_total 4624
_reflns_threshold_expression >2sigma(I)
_cod_data_source_file cg9015178_si_001.cif
_cod_data_source_block EA+DNBA-Toluene
_cod_depositor_comments
;
The following automatic conversions were performed:

'_symmetry_cell_setting' value 'Triclinic' changed to 'triclinic'
according to /home/saulius/struct/CIF-dictionaries/cif_core.dic
dictionary named 'cif_core.dic' version 2.4.2 from 2011-04-26.

Automatic conversion script
Id: cif_fix_values 1715 2011-07-08 13:25:40Z adriana 
;
_cod_original_sg_symbol_H-M P-1
_cod_database_code 4502681

loop_
_symmetry_equiv_pos_as_xyz
'x, y, z'
'-x, -y, -z'

loop_
_atom_site_label
_atom_site_type_symbol
_atom_site_fract_x
_atom_site_fract_y
_atom_site_fract_z
_atom_site_U_iso_or_equiv
_atom_site_adp_type
_atom_site_occupancy
_atom_site_symmetry_multiplicity
_atom_site_calc_flag
_atom_site_refinement_flags
O4 O 0.0866(2) 0.3534(2) 0.39386(10) 0.0307(3) Uani 1 1 d .
O3 O -0.1252(2) 0.16706(18) 0.28909(9) 0.0289(3) Uani 1 1 d .
H3 H -0.1162 0.1037 0.3186 0.043 Uiso 1 1 calc R
O5 O 0.3063(2) 0.9214(2) 0.37043(11) 0.0380(4) Uani 1 1 d .
O8 O -0.2904(3) 0.3147(2) 0.02865(11) 0.0391(4) Uani 1 1 d .
C10 C -0.0040(2) 0.4357(2) 0.27166(11) 0.0207(4) Uani 1 1 d .
N2 N 0.2316(2) 0.8845(2) 0.29606(12) 0.0283(4) Uani 1 1 d .
O7 O -0.1714(2) 0.5627(2) 0.01610(10) 0.0339(4) Uani 1 1 d .
N3 N -0.1907(2) 0.4572(2) 0.05575(10) 0.0258(4) Uani 1 1 d .
O6 O 0.2460(3) 0.9795(2) 0.25082(12) 0.0456(5) Uani 1 1 d .
C14 C -0.0857(2) 0.5062(2) 0.14316(11) 0.0214(4) Uani 1 1 d .
C13 C 0.0234(3) 0.6687(2) 0.17522(12) 0.0228(4) Uani 1 1 d .
H13 H 0.0344 0.7453 0.1428 0.027 Uiso 1 1 calc R
C11 C 0.1048(2) 0.5991(2) 0.30708(11) 0.0212(4) Uani 1 1 d .
H11 H 0.1689 0.6319 0.3625 0.025 Uiso 1 1 calc R
C15 C -0.1027(2) 0.3878(2) 0.18915(11) 0.0216(4) Uani 1 1 d .
H15 H -0.1777 0.2798 0.1656 0.026 Uiso 1 1 calc R
C12 C 0.1156(2) 0.7113(2) 0.25833(12) 0.0223(4) Uani 1 1 d .
C16 C -0.0091(3) 0.3158(2) 0.32530(12) 0.0228(4) Uani 1 1 d .
O1 O 0.63886(19) 0.47440(17) 0.38718(8) 0.0236(3) Uani 1 1 d .
O2 O 0.8787(2) 0.96619(18) 0.38597(9) 0.0279(3) Uani 1 1 d .
N1 N 0.8495(2) 0.7812(2) 0.46355(10) 0.0253(4) Uani 1 1 d .
C7 C 0.8054(2) 0.8227(2) 0.39257(11) 0.0215(4) Uani 1 1 d .
C1 C 0.6696(2) 0.6956(2) 0.32031(11) 0.0210(4) Uani 1 1 d .
C3 C 0.4668(3) 0.4194(2) 0.24647(12) 0.0244(4) Uani 1 1 d .
H3A H 0.4139 0.3091 0.2455 0.029 Uiso 1 1 calc R
C5 C 0.5008(3) 0.6406(3) 0.17753(12) 0.0262(4) Uani 1 1 d .
H5 H 0.4720 0.6785 0.1306 0.031 Uiso 1 1 calc R
C2 C 0.5897(2) 0.5276(2) 0.31829(11) 0.0206(4) Uani 1 1 d .
C9 C 0.6245(3) 0.2863(2) 0.47373(12) 0.0256(4) Uani 1 1 d .
H9A H 0.7535 0.2944 0.4720 0.038 Uiso 1 1 calc R
H9B H 0.5636 0.1783 0.4794 0.038 Uiso 1 1 calc R
H9C H 0.6073 0.3725 0.5226 0.038 Uiso 1 1 calc R
C6 C 0.6221(3) 0.7490(3) 0.24897(12) 0.0247(4) Uani 1 1 d .
H6A H 0.6727 0.8594 0.2492 0.030 Uiso 1 1 calc R
C8 C 0.5444(3) 0.3076(2) 0.39079(12) 0.0242(4) Uani 1 1 d .
H8A H 0.5634 0.2228 0.3407 0.029 Uiso 1 1 calc R
H8B H 0.4133 0.2971 0.3910 0.029 Uiso 1 1 calc R
C4 C 0.4239(3) 0.4772(3) 0.17672(12) 0.0266(4) Uani 1 1 d .
H4 H 0.3426 0.4050 0.1292 0.032 Uiso 1 1 calc R
H2 H 0.797(4) 0.680(4) 0.4658(19) 0.038(7) Uiso 1 1 d .
H1 H 0.931(4) 0.859(4) 0.5068(19) 0.032(7) Uiso 1 1 d .

loop_
_atom_site_aniso_label
_atom_site_aniso_U_11
_atom_site_aniso_U_22
_atom_site_aniso_U_33
_atom_site_aniso_U_23
_atom_site_aniso_U_13
_atom_site_aniso_U_12
O4 0.0323(8) 0.0341(8) 0.0250(7) 0.0139(6) -0.0052(6) 0.0026(6)
O3 0.0354(8) 0.0257(7) 0.0244(7) 0.0120(6) -0.0035(6) 0.0011(6)
O5 0.0442(9) 0.0298(8) 0.0302(8) 0.0062(6) -0.0124(7) -0.0033(7)
O8 0.0507(10) 0.0293(8) 0.0288(8) 0.0064(6) -0.0145(7) 0.0000(7)
C10 0.0207(8) 0.0243(9) 0.0182(8) 0.0072(6) 0.0016(6) 0.0068(7)
N2 0.0309(9) 0.0229(8) 0.0280(8) 0.0075(6) -0.0018(6) 0.0017(6)
O7 0.0440(9) 0.0364(8) 0.0243(7) 0.0148(6) -0.0022(6) 0.0101(7)
N3 0.0306(8) 0.0282(8) 0.0190(7) 0.0071(6) 0.0006(6) 0.0086(7)
O6 0.0620(12) 0.0284(8) 0.0384(9) 0.0168(7) -0.0130(8) -0.0084(8)
C14 0.0231(8) 0.0251(9) 0.0164(8) 0.0057(7) 0.0017(6) 0.0077(7)
C13 0.0259(9) 0.0254(9) 0.0193(8) 0.0091(7) 0.0042(7) 0.0076(7)
C11 0.0203(8) 0.0260(9) 0.0177(8) 0.0063(6) 0.0014(6) 0.0067(7)
C15 0.0221(8) 0.0228(8) 0.0192(8) 0.0057(7) 0.0011(6) 0.0049(6)
C12 0.0227(8) 0.0215(8) 0.0211(8) 0.0053(7) 0.0007(7) 0.0040(7)
C16 0.0227(8) 0.0258(9) 0.0212(8) 0.0095(7) 0.0031(6) 0.0055(7)
O1 0.0267(7) 0.0241(7) 0.0180(6) 0.0078(5) -0.0025(5) 0.0016(5)
O2 0.0335(7) 0.0253(7) 0.0228(7) 0.0099(5) -0.0023(5) 0.0012(6)
N1 0.0306(8) 0.0246(8) 0.0181(7) 0.0091(6) -0.0027(6) -0.0003(7)
C7 0.0227(8) 0.0256(9) 0.0171(8) 0.0079(7) 0.0019(6) 0.0061(7)
C1 0.0203(8) 0.0266(9) 0.0168(8) 0.0073(7) 0.0026(6) 0.0063(7)
C3 0.0226(8) 0.0268(9) 0.0218(8) 0.0057(7) 0.0003(7) 0.0043(7)
C5 0.0244(9) 0.0371(10) 0.0186(8) 0.0111(7) -0.0003(7) 0.0079(8)
C2 0.0203(8) 0.0259(9) 0.0167(8) 0.0072(6) 0.0028(6) 0.0063(7)
C9 0.0277(9) 0.0256(9) 0.0221(8) 0.0082(7) -0.0003(7) 0.0035(7)
C6 0.0238(9) 0.0309(9) 0.0209(8) 0.0107(7) 0.0024(7) 0.0062(7)
C8 0.0243(9) 0.0221(8) 0.0236(8) 0.0070(7) -0.0013(7) 0.0015(7)
C4 0.0225(9) 0.0346(10) 0.0204(8) 0.0057(7) -0.0010(7) 0.0061(7)

loop_
_atom_type_symbol
_atom_type_description
_atom_type_scat_dispersion_real
_atom_type_scat_dispersion_imag
_atom_type_scat_source
C C 0.0033 0.0016 'International Tables Vol C Tables 4.2.6.8 and 6.1.1.4'
H H 0.0000 0.0000 'International Tables Vol C Tables 4.2.6.8 and 6.1.1.4'
N N 0.0061 0.0033 'International Tables Vol C Tables 4.2.6.8 and 6.1.1.4'
O O 0.0106 0.0060 'International Tables Vol C Tables 4.2.6.8 and 6.1.1.4'

loop_
_geom_angle_atom_site_label_1
_geom_angle_atom_site_label_2
_geom_angle_atom_site_label_3
_geom_angle
C16 O3 H3 109.5
C11 C10 C15 120.45(17)
C11 C10 C16 117.44(16)
C15 C10 C16 122.10(17)
O6 N2 O5 124.76(18)
O6 N2 C12 117.74(17)
O5 N2 C12 117.50(17)
O7 N3 O8 124.85(17)
O7 N3 C14 117.35(17)
O8 N3 C14 117.80(16)
C13 C14 C15 123.32(17)
C13 C14 N3 118.09(16)
C15 C14 N3 118.58(17)
C14 C13 C12 116.36(17)
C14 C13 H13 121.8
C12 C13 H13 121.8
C12 C11 C10 118.74(17)
C12 C11 H11 120.6
C10 C11 H11 120.6
C14 C15 C10 118.09(17)
C14 C15 H15 121.0
C10 C15 H15 121.0
C11 C12 C13 123.01(18)
C11 C12 N2 118.60(16)
C13 C12 N2 118.39(17)
O4 C16 O3 124.60(18)
O4 C16 C10 122.15(18)
O3 C16 C10 113.24(16)
C2 O1 C8 118.85(15)
C7 N1 H2 117.6(19)
C7 N1 H1 118.7(17)
H2 N1 H1 124(3)
O2 C7 N1 119.88(17)
O2 C7 C1 120.77(16)
N1 C7 C1 119.34(17)
C6 C1 C2 117.96(17)
C6 C1 C7 116.71(17)
C2 C1 C7 125.32(16)
C4 C3 C2 120.01(18)
C4 C3 H3A 120.0
C2 C3 H3A 120.0
C4 C5 C6 119.73(18)
C4 C5 H5 120.1
C6 C5 H5 120.1
O1 C2 C3 121.77(17)
O1 C2 C1 117.98(16)
C3 C2 C1 120.24(17)
C8 C9 H9A 109.5
C8 C9 H9B 109.5
H9A C9 H9B 109.5
C8 C9 H9C 109.5
H9A C9 H9C 109.5
H9B C9 H9C 109.5
C5 C6 C1 121.54(19)
C5 C6 H6A 119.2
C1 C6 H6A 119.2
O1 C8 C9 106.72(15)
O1 C8 H8A 110.4
C9 C8 H8A 110.4
O1 C8 H8B 110.4
C9 C8 H8B 110.4
H8A C8 H8B 108.6
C5 C4 C3 120.52(18)
C5 C4 H4 119.7
C3 C4 H4 119.7

loop_
_geom_bond_atom_site_label_1
_geom_bond_atom_site_label_2
_geom_bond_distance
O4 C16 1.208(2)
O3 C16 1.326(2)
O3 H3 0.8200
O5 N2 1.221(2)
O8 N3 1.223(2)
C10 C11 1.394(3)
C10 C15 1.395(2)
C10 C16 1.500(3)
N2 O6 1.216(2)
N2 C12 1.480(3)
O7 N3 1.222(2)
N3 C14 1.481(2)
C14 C13 1.384(3)
C14 C15 1.390(3)
C13 C12 1.388(3)
C13 H13 0.9300
C11 C12 1.381(3)
C11 H11 0.9300
C15 H15 0.9300
O1 C2 1.369(2)
O1 C8 1.455(2)
O2 C7 1.257(2)
N1 C7 1.329(2)
N1 H2 0.87(3)
N1 H1 0.90(3)
C7 C1 1.505(3)
C1 C6 1.401(2)
C1 C2 1.413(3)
C3 C4 1.391(3)
C3 C2 1.404(3)
C3 H3A 0.9300
C5 C4 1.378(3)
C5 C6 1.395(3)
C5 H5 0.9300
C9 C8 1.507(3)
C9 H9A 0.9600
C9 H9B 0.9600
C9 H9C 0.9600
C6 H6A 0.9300
C8 H8A 0.9700
C8 H8B 0.9700
C4 H4 0.9300
